data_7714960
loop_
_publ_author_name
'Stogniy, Marina Yu'
'Anufriev, Sergey A.'
'Bogdanova, Ekaterina V.'
'Gorodetskaya, Nadezhda A.'
'Anisimov, Alexei A.'
'Suponitsky, Kyrill Yu'
'Grishin, Ivan D.'
'Sivaev, Igor B.'

_publ_section_title
;
 Charge-compensated <i>nido</i>-carborane derivatives in the synthesis of
 iron(II) bis(dicarbollide) complexes.
;
_journal_issue 7
_journal_name_full 'Dalton transactions (Cambridge, England : 2003)'
_journal_page_first 3363
_journal_page_last 3376
_journal_paper_doi 10.1039/d3dt03549b
_journal_volume 53
_journal_year 2024
_chemical_formula_moiety 'C12 H36 B18 Fe O2'
_chemical_formula_sum 'C12 H36 B18 Fe O2'
_chemical_formula_weight 462.84
_space_group_crystal_system monoclinic
_space_group_IT_number 14
_space_group_name_Hall '-P 2ybc'
_space_group_name_H-M_alt 'P 1 21/c 1'
_atom_sites_solution_hydrogens geom
_atom_sites_solution_primary direct
_atom_sites_solution_secondary difmap
_audit_creation_method SHELXL-2014/6
_audit_update_record
;
2023-07-01 deposited with the CCDC.	2024-01-05 downloaded from the CCDC.
;
_cell_angle_alpha 90
_cell_angle_beta 90.145(4)
_cell_angle_gamma 90
_cell_formula_units_Z 4
_cell_length_a 20.0972(18)
_cell_length_b 8.3625(8)
_cell_length_c 13.9406(12)
_cell_measurement_reflns_used 3340
_cell_measurement_temperature 120(2)
_cell_measurement_theta_max 25.03
_cell_measurement_theta_min 2.84
_cell_volume 2342.9(4)
_computing_cell_refinement 'SAINT (Bruker, 2014)'
_computing_data_collection 'APEX (Bruker, 2014)'
_computing_data_reduction 'SAINT (Bruker, 2014)'
_computing_molecular_graphics 'SHELXL-2014/6 (Sheldrick, 2014)'
_computing_publication_material 'SHELXL-2014/6 (Sheldrick, 2014) and PLATON (Spek, 2009)'
_computing_structure_refinement 'SHELXL-2014/6 (Sheldrick, 2014)'
_computing_structure_solution 'SHELXL-2014/6 (Sheldrick, 2014)'
_diffrn_ambient_temperature 120(2)
_diffrn_measured_fraction_theta_full 1.000
_diffrn_measured_fraction_theta_max 0.997
_diffrn_measurement_device_type 'Bruker APEX-II CCD'
_diffrn_measurement_method '\f and \w scans'
_diffrn_radiation_type MoK\a
_diffrn_radiation_wavelength 0.71073
_diffrn_reflns_av_R_equivalents 0.0952
_diffrn_reflns_av_unetI/netI 0.1025
_diffrn_reflns_Laue_measured_fraction_full 1.000
_diffrn_reflns_Laue_measured_fraction_max 0.997
_diffrn_reflns_limit_h_max 25
_diffrn_reflns_limit_h_min -25
_diffrn_reflns_limit_k_max 10
_diffrn_reflns_limit_k_min -10
_diffrn_reflns_limit_l_max 17
_diffrn_reflns_limit_l_min -17
_diffrn_reflns_number 25314
_diffrn_reflns_point_group_measured_fraction_full 1.000
_diffrn_reflns_point_group_measured_fraction_max 0.997
_diffrn_reflns_theta_full 25.242
_diffrn_reflns_theta_max 26.866
_diffrn_reflns_theta_min 1.461
_diffrn_source 'sealed tube'
_exptl_absorpt_coefficient_mu 0.655
_exptl_absorpt_correction_T_max 0.929
_exptl_absorpt_correction_T_min 0.851
_exptl_absorpt_correction_type multi-scan
_exptl_absorpt_process_details 'SADABS-2014/5 (Bruker,2014/5)'
_exptl_crystal_colour red
_exptl_crystal_density_diffrn 1.312
_exptl_crystal_description plate
_exptl_crystal_F_000 960
_exptl_crystal_size_max 0.22
_exptl_crystal_size_mid 0.16
_exptl_crystal_size_min 0.06
_refine_diff_density_max 0.832
_refine_diff_density_min -1.064
_refine_diff_density_rms 0.094
_refine_ls_extinction_method none
_refine_ls_goodness_of_fit_ref 0.993
_refine_ls_hydrogen_treatment constr
_refine_ls_matrix_type full
_refine_ls_number_parameters 299
_refine_ls_number_reflns 5039
_refine_ls_number_restraints 0
_refine_ls_restrained_S_all 0.993
_refine_ls_R_factor_all 0.0876
_refine_ls_R_factor_gt 0.0589
_refine_ls_shift/su_max 0.000
_refine_ls_shift/su_mean 0.000
_refine_ls_structure_factor_coef Fsqd
_refine_ls_weighting_details 'w=1/[\s^2^(Fo^2^)+(0.0862P)^2^] where P=(Fo^2^+2Fc^2^)/3'
_refine_ls_weighting_scheme calc
_refine_ls_wR_factor_gt 0.1399
_refine_ls_wR_factor_ref 0.1555
_reflns_Friedel_coverage 0.000
_reflns_number_gt 3844
_reflns_number_total 5039
_reflns_threshold_expression 'I > 2\s(I)'
_cod_data_source_file d3dt03549b2.cif
_cod_data_source_block st19
_cod_depositor_comments 'Adding full bibliography for 7714955--7714960.cif.'
_cod_original_sg_symbol_H-M 'P 21/c'
_cod_database_code 7714960
_shelx_space_group_comment
;
The symmetry employed for this shelxl refinement is uniquely defined
by the following loop, which should always be used as a source of
symmetry information in preference to the above space-group names.
They are only intended as comments.
;
_shelxl_version_number 2014/6

loop_
_space_group_symop_operation_xyz
'x, y, z'
'-x, y+1/2, -z+1/2'
'-x, -y, -z'
'x, -y-1/2, z-1/2'

loop_
_atom_site_label
_atom_site_type_symbol
_atom_site_fract_x
_atom_site_fract_y
_atom_site_fract_z
_atom_site_U_iso_or_equiv
_atom_site_adp_type
_atom_site_occupancy
_atom_site_site_symmetry_order
_atom_site_calc_flag
_atom_site_refinement_flags_posn
_atom_site_refinement_flags_adp
_atom_site_refinement_flags_occupancy
_atom_site_disorder_assembly
_atom_site_disorder_group
Fe1 Fe 0.25452(3) 0.51504(5) 0.27610(4) 0.01578(16) Uani 1 1 d . . . . .
O1 O 0.36551(16) 0.3586(3) 0.4047(2) 0.0242(7) Uani 1 1 d . . . . .
C3 C 0.4180(2) 0.2464(5) 0.3715(4) 0.0316(12) Uani 1 1 d . . . . .
H3A H 0.4538 0.3043 0.3372 0.038 Uiso 1 1 calc R U . . .
H3B H 0.3992 0.1639 0.3283 0.038 Uiso 1 1 calc R U . . .
C4 C 0.4445(3) 0.1709(6) 0.4644(4) 0.0410(15) Uani 1 1 d . . . . .
H4B H 0.4195 0.0727 0.4807 0.049 Uiso 1 1 calc R U . . .
H4C H 0.4924 0.1444 0.4588 0.049 Uiso 1 1 calc R U . . .
C5 C 0.4334(3) 0.2997(6) 0.5380(4) 0.0374(14) Uani 1 1 d . . . . .
H5B H 0.4679 0.3839 0.5335 0.045 Uiso 1 1 calc R U . . .
H5C H 0.4335 0.2550 0.6037 0.045 Uiso 1 1 calc R U . . .
C6 C 0.3659(3) 0.3642(6) 0.5116(3) 0.0338(12) Uani 1 1 d . . . . .
H6B H 0.3301 0.2965 0.5385 0.041 Uiso 1 1 calc R U . . .
H6C H 0.3602 0.4751 0.5350 0.041 Uiso 1 1 calc R U . . .
O1A O 0.12926(15) 0.6407(3) 0.3841(2) 0.0192(7) Uani 1 1 d . . . . .
C3A C 0.1185(2) 0.6191(5) 0.4885(3) 0.0263(11) Uani 1 1 d . . . . .
H3AA H 0.1567 0.6605 0.5259 0.032 Uiso 1 1 calc R U . . .
H3AB H 0.1117 0.5049 0.5045 0.032 Uiso 1 1 calc R U . . .
C4A C 0.0566(2) 0.7151(6) 0.5079(3) 0.0303(12) Uani 1 1 d . . . . .
H4AA H 0.0565 0.7569 0.5744 0.036 Uiso 1 1 calc R U . . .
H4AB H 0.0161 0.6498 0.4977 0.036 Uiso 1 1 calc R U . . .
C5A C 0.0605(3) 0.8508(5) 0.4353(3) 0.0310(12) Uani 1 1 d . . . . .
H5AA H 0.0166 0.9022 0.4261 0.037 Uiso 1 1 calc R U . . .
H5AB H 0.0933 0.9326 0.4555 0.037 Uiso 1 1 calc R U . . .
C6A C 0.0829(2) 0.7655(5) 0.3450(3) 0.0229(10) Uani 1 1 d . . . . .
H6AA H 0.0448 0.7162 0.3109 0.028 Uiso 1 1 calc R U . . .
H6AB H 0.1063 0.8393 0.3010 0.028 Uiso 1 1 calc R U . . .
C1 C 0.3022(2) 0.6795(5) 0.1926(3) 0.0253(11) Uani 1 1 d . . . . .
H1 H 0.2757 0.6806 0.1219 0.030 Uiso 1 1 calc R U . . .
C2 C 0.2691(2) 0.7555(4) 0.2872(3) 0.0214(9) Uani 1 1 d . . . . .
H2 H 0.2185 0.8115 0.2851 0.026 Uiso 1 1 calc R U . . .
B4 B 0.3520(3) 0.5211(6) 0.2218(4) 0.0210(11) Uani 1 1 d . . . . .
H4 H 0.3619 0.4138 0.1759 0.025 Uiso 1 1 calc R U . . .
B5 B 0.3864(3) 0.7110(6) 0.1904(4) 0.0285(13) Uani 1 1 d . . . . .
H5 H 0.4162 0.7273 0.1233 0.034 Uiso 1 1 calc R U . . .
B6 B 0.3319(3) 0.8604(6) 0.2314(4) 0.0300(13) Uani 1 1 d . . . . .
H6 H 0.3257 0.9762 0.1920 0.036 Uiso 1 1 calc R U . . .
B7 B 0.2928(3) 0.6565(6) 0.3889(4) 0.0216(11) Uani 1 1 d . . . . .
H7 H 0.2628 0.6411 0.4558 0.026 Uiso 1 1 calc R U . . .
B8 B 0.3481(3) 0.5096(6) 0.3467(4) 0.0190(12) Uani 1 1 d . . . . .
B9 B 0.4181(3) 0.6076(5) 0.2921(4) 0.0214(11) Uani 1 1 d . . . . .
H9 H 0.4695 0.5560 0.2936 0.026 Uiso 1 1 calc R U . . .
B10 B 0.4047(3) 0.8167(6) 0.2996(4) 0.0264(12) Uani 1 1 d . . . . .
H10 H 0.4471 0.9031 0.3063 0.032 Uiso 1 1 calc R U . . .
B11 B 0.3272(3) 0.8480(6) 0.3576(4) 0.0287(13) Uani 1 1 d . . . . .
H11 H 0.3172 0.9565 0.4024 0.034 Uiso 1 1 calc R U . . .
B12 B 0.3814(3) 0.6939(6) 0.3956(4) 0.0241(12) Uani 1 1 d . . . . .
H12 H 0.4085 0.6996 0.4657 0.029 Uiso 1 1 calc R U . . .
C1A C 0.2182(2) 0.3738(5) 0.1687(3) 0.0206(10) Uani 1 1 d . . . . .
H1A H 0.2524 0.3910 0.1062 0.025 Uiso 1 1 calc R U . . .
C2A C 0.2413(2) 0.2752(4) 0.2642(3) 0.0200(9) Uani 1 1 d . . . . .
H2A H 0.2921 0.2207 0.2706 0.024 Uiso 1 1 calc R U . . .
B4A B 0.1641(3) 0.5239(6) 0.1959(4) 0.0198(12) Uani 1 1 d . . . . .
H4A H 0.1584 0.6407 0.1575 0.024 Uiso 1 1 calc R U . . .
B5A B 0.1363(3) 0.3400(6) 0.1414(4) 0.0282(13) Uani 1 1 d . . . . .
H5A H 0.1150 0.3383 0.0671 0.034 Uiso 1 1 calc R U . . .
B6A B 0.1869(3) 0.1827(6) 0.1842(4) 0.0274(12) Uani 1 1 d . . . . .
H6A H 0.1993 0.0765 0.1387 0.033 Uiso 1 1 calc R U . . .
B7A B 0.2060(3) 0.3482(5) 0.3652(4) 0.0206(11) Uani 1 1 d . . . . .
H7A H 0.2277 0.3468 0.4393 0.025 Uiso 1 1 calc R U . . .
B8A B 0.1541(3) 0.5041(5) 0.3202(4) 0.0195(12) Uani 1 1 d . . . . .
B9A B 0.0925(3) 0.4196(5) 0.2397(4) 0.0230(11) Uani 1 1 d . . . . .
H9A H 0.0411 0.4696 0.2318 0.028 Uiso 1 1 calc R U . . .
B10A B 0.1078(3) 0.2097(5) 0.2321(4) 0.0265(12) Uani 1 1 d . . . . .
H10A H 0.0667 0.1216 0.2191 0.032 Uiso 1 1 calc R U . . .
B11A B 0.1769(3) 0.1674(6) 0.3089(4) 0.0239(12) Uani 1 1 d . . . . .
H11A H 0.1822 0.0498 0.3466 0.029 Uiso 1 1 calc R U . . .
B12A B 0.1180(3) 0.3119(5) 0.3443(4) 0.0227(11) Uani 1 1 d . . . . .
H12A H 0.0829 0.2913 0.4054 0.027 Uiso 1 1 calc R U . . .

loop_
_atom_site_aniso_label
_atom_site_aniso_U_11
_atom_site_aniso_U_22
_atom_site_aniso_U_33
_atom_site_aniso_U_23
_atom_site_aniso_U_13
_atom_site_aniso_U_12
Fe1 0.0219(3) 0.0108(3) 0.0146(3) -0.0008(2) -0.0009(3) 0.0018(3)
O1 0.0236(18) 0.0216(15) 0.0273(18) 0.0096(13) -0.0038(14) 0.0013(14)
C3 0.030(3) 0.019(2) 0.047(3) 0.009(2) -0.001(2) 0.007(2)
C4 0.027(3) 0.028(3) 0.068(4) 0.033(3) -0.015(3) -0.003(2)
C5 0.030(3) 0.037(3) 0.045(3) 0.024(3) -0.018(3) -0.015(2)
C6 0.037(3) 0.042(3) 0.022(3) 0.013(2) -0.003(2) -0.004(2)
O1A 0.0255(18) 0.0149(15) 0.0172(15) -0.0011(12) 0.0013(13) 0.0024(13)
C3A 0.033(3) 0.028(2) 0.018(2) -0.0067(18) 0.000(2) 0.003(2)
C4A 0.026(3) 0.037(3) 0.029(3) -0.012(2) 0.002(2) 0.001(2)
C5A 0.032(3) 0.022(2) 0.039(3) -0.012(2) -0.002(2) 0.006(2)
C6A 0.024(3) 0.013(2) 0.032(3) 0.0003(18) -0.002(2) 0.0071(18)
C1 0.029(3) 0.025(2) 0.022(2) 0.0078(18) 0.002(2) 0.004(2)
C2 0.023(2) 0.0121(17) 0.029(2) 0.0002(17) 0.004(2) 0.0033(16)
B4 0.028(3) 0.018(2) 0.018(2) 0.000(2) -0.002(3) 0.004(2)
B5 0.031(3) 0.025(3) 0.030(3) 0.013(2) 0.006(3) 0.003(2)
B6 0.030(3) 0.016(2) 0.044(3) 0.010(2) 0.003(3) 0.000(2)
B7 0.030(3) 0.015(2) 0.020(3) -0.0007(19) 0.000(2) 0.001(2)
B8 0.025(3) 0.013(2) 0.018(3) 0.0014(19) -0.004(2) 0.000(2)
B9 0.024(3) 0.014(2) 0.026(3) 0.003(2) 0.000(2) 0.0015(19)
B10 0.021(3) 0.014(2) 0.044(4) 0.001(2) 0.007(2) -0.002(2)
B11 0.029(3) 0.015(2) 0.043(3) -0.011(2) 0.004(3) -0.003(2)
B12 0.024(3) 0.017(2) 0.032(3) -0.001(2) 0.001(2) -0.002(2)
C1A 0.026(3) 0.020(2) 0.015(2) -0.0062(17) -0.0039(19) 0.0084(19)
C2A 0.023(2) 0.0136(17) 0.023(2) -0.0021(15) -0.002(2) 0.0024(17)
B4A 0.027(3) 0.018(2) 0.015(3) -0.0031(19) -0.002(2) 0.005(2)
B5A 0.029(3) 0.027(3) 0.029(3) -0.009(2) -0.005(2) 0.004(2)
B6A 0.028(3) 0.020(2) 0.034(3) -0.011(2) -0.005(2) 0.003(2)
B7A 0.025(3) 0.012(2) 0.025(3) -0.0015(19) -0.001(2) -0.002(2)
B8A 0.028(3) 0.011(2) 0.020(3) -0.0060(19) -0.004(2) 0.004(2)
B9A 0.027(3) 0.015(2) 0.027(3) -0.004(2) -0.008(2) 0.004(2)
B10A 0.022(3) 0.016(2) 0.042(3) -0.007(2) -0.005(3) -0.001(2)
B11A 0.030(3) 0.011(2) 0.031(3) -0.001(2) -0.003(2) 0.000(2)
B12A 0.020(3) 0.014(2) 0.034(3) 0.000(2) 0.001(2) 0.001(2)

loop_
_atom_type_symbol
_atom_type_description
_atom_type_scat_dispersion_real
_atom_type_scat_dispersion_imag
_atom_type_scat_source
C C 0.0033 0.0016 'International Tables Vol C Tables 4.2.6.8 and 6.1.1.4'
H H 0.0000 0.0000 'International Tables Vol C Tables 4.2.6.8 and 6.1.1.4'
B B 0.0013 0.0007 'International Tables Vol C Tables 4.2.6.8 and 6.1.1.4'
O O 0.0106 0.0060 'International Tables Vol C Tables 4.2.6.8 and 6.1.1.4'
Fe Fe 0.3463 0.8444 'International Tables Vol C Tables 4.2.6.8 and 6.1.1.4'

loop_
_geom_angle_atom_site_label_1
_geom_angle_atom_site_label_2
_geom_angle_atom_site_label_3
_geom_angle
_geom_angle_site_symmetry_1
_geom_angle_site_symmetry_3
_geom_angle_publ_flag
C2A Fe1 C2 179.16(18) . . ?
C2A Fe1 C1A 47.27(16) . . ?
C2 Fe1 C1A 132.70(17) . . ?
C2A Fe1 C1 132.86(17) . . ?
C2 Fe1 C1 46.46(17) . . ?
C1A Fe1 C1 98.02(19) . . ?
C2A Fe1 B4 96.65(18) . . ?
C2 Fe1 B4 82.52(18) . . ?
C1A Fe1 B4 94.7(2) . . ?
C1 Fe1 B4 48.67(18) . . ?
C2A Fe1 B7A 48.25(17) . . ?
C2 Fe1 B7A 132.42(19) . . ?
C1A Fe1 B7A 83.3(2) . . ?
C1 Fe1 B7A 178.64(19) . . ?
B4 Fe1 B7A 131.3(2) . . ?
C2A Fe1 B7 131.44(18) . . ?
C2 Fe1 B7 48.58(17) . . ?
C1A Fe1 B7 178.70(18) . . ?
C1 Fe1 B7 82.9(2) . . ?
B4 Fe1 B7 85.2(2) . . ?
B7A Fe1 B7 95.75(19) . . ?
C2A Fe1 B8A 81.77(17) . . ?
C2 Fe1 B8A 99.07(17) . . ?
C1A Fe1 B8A 81.3(2) . . ?
C1 Fe1 B8A 130.17(19) . . ?
B4 Fe1 B8A 175.7(2) . . ?
B7A Fe1 B8A 49.9(2) . . ?
B7 Fe1 B8A 98.8(2) . . ?
C2A Fe1 B8 97.59(17) . . ?
C2 Fe1 B8 81.88(18) . . ?
C1A Fe1 B8 130.04(19) . . ?
C1 Fe1 B8 82.1(2) . . ?
B4 Fe1 B8 48.8(2) . . ?
B7A Fe1 B8 97.1(2) . . ?
B7 Fe1 B8 49.1(2) . . ?
B8A Fe1 B8 135.2(2) . . ?
C2A Fe1 B4A 83.14(18) . . ?
C2 Fe1 B4A 97.34(18) . . ?
C1A Fe1 B4A 48.14(18) . . ?
C1 Fe1 B4A 94.5(2) . . ?
B4 Fe1 B4A 127.2(2) . . ?
B7A Fe1 B4A 86.4(2) . . ?
B7 Fe1 B4A 132.8(2) . . ?
B8A Fe1 B4A 48.8(2) . . ?
B8 Fe1 B4A 176.0(2) . . ?
C3 O1 C6 109.3(3) . . ?
C3 O1 B8 121.0(4) . . ?
C6 O1 B8 120.0(4) . . ?
O1 C3 C4 104.0(4) . . ?
O1 C3 H3A 111.0 . . ?
C4 C3 H3A 111.0 . . ?
O1 C3 H3B 111.0 . . ?
C4 C3 H3B 111.0 . . ?
H3A C3 H3B 109.0 . . ?
C5 C4 C3 103.2(4) . . ?
C5 C4 H4B 111.1 . . ?
C3 C4 H4B 111.1 . . ?
C5 C4 H4C 111.1 . . ?
C3 C4 H4C 111.1 . . ?
H4B C4 H4C 109.1 . . ?
C4 C5 C6 103.0(4) . . ?
C4 C5 H5B 111.2 . . ?
C6 C5 H5B 111.2 . . ?
C4 C5 H5C 111.2 . . ?
C6 C5 H5C 111.2 . . ?
H5B C5 H5C 109.1 . . ?
O1 C6 C5 103.6(4) . . ?
O1 C6 H6B 111.0 . . ?
C5 C6 H6B 111.0 . . ?
O1 C6 H6C 111.0 . . ?
C5 C6 H6C 111.0 . . ?
H6B C6 H6C 109.0 . . ?
C3A O1A C6A 110.4(3) . . ?
C3A O1A B8A 121.8(3) . . ?
C6A O1A B8A 120.7(3) . . ?
O1A C3A C4A 103.5(4) . . ?
O1A C3A H3AA 111.1 . . ?
C4A C3A H3AA 111.1 . . ?
O1A C3A H3AB 111.1 . . ?
C4A C3A H3AB 111.1 . . ?
H3AA C3A H3AB 109.0 . . ?
C3A C4A C5A 103.5(4) . . ?
C3A C4A H4AA 111.1 . . ?
C5A C4A H4AA 111.1 . . ?
C3A C4A H4AB 111.1 . . ?
C5A C4A H4AB 111.1 . . ?
H4AA C4A H4AB 109.0 . . ?
C6A C5A C4A 102.6(4) . . ?
C6A C5A H5AA 111.3 . . ?
C4A C5A H5AA 111.3 . . ?
C6A C5A H5AB 111.3 . . ?
C4A C5A H5AB 111.3 . . ?
H5AA C5A H5AB 109.2 . . ?
O1A C6A C5A 102.2(3) . . ?
O1A C6A H6AA 111.3 . . ?
C5A C6A H6AA 111.3 . . ?
O1A C6A H6AB 111.3 . . ?
C5A C6A H6AB 111.3 . . ?
H6AA C6A H6AB 109.2 . . ?
C2 C1 B4 110.7(4) . . ?
C2 C1 B5 111.4(4) . . ?
B4 C1 B5 63.0(3) . . ?
C2 C1 B6 62.5(3) . . ?
B4 C1 B6 114.0(4) . . ?
B5 C1 B6 61.7(3) . . ?
C2 C1 Fe1 66.6(2) . . ?
B4 C1 Fe1 67.5(2) . . ?
B5 C1 Fe1 125.4(3) . . ?
B6 C1 Fe1 125.4(3) . . ?
C2 C1 H1 121.4 . . ?
B4 C1 H1 119.5 . . ?
B5 C1 H1 116.7 . . ?
B6 C1 H1 115.8 . . ?
Fe1 C1 H1 106.5 . . ?
C1 C2 B7 111.9(3) . . ?
C1 C2 B11 111.5(4) . . ?
B7 C2 B11 63.5(3) . . ?
C1 C2 B6 61.7(3) . . ?
B7 C2 B6 114.7(4) . . ?
B11 C2 B6 61.9(3) . . ?
C1 C2 Fe1 66.9(2) . . ?
B7 C2 Fe1 67.9(2) . . ?
B11 C2 Fe1 126.0(3) . . ?
B6 C2 Fe1 124.9(3) . . ?
C1 C2 H2 121.4 . . ?
B7 C2 H2 118.4 . . ?
B11 C2 H2 116.4 . . ?
B6 C2 H2 116.2 . . ?
Fe1 C2 H2 106.3 . . ?
C1 B4 B8 104.6(4) . . ?
C1 B4 B5 58.6(3) . . ?
B8 B4 B5 108.2(4) . . ?
C1 B4 B9 104.4(3) . . ?
B8 B4 B9 60.9(3) . . ?
B5 B4 B9 59.5(3) . . ?
C1 B4 Fe1 63.8(2) . . ?
B8 B4 Fe1 66.1(3) . . ?
B5 B4 Fe1 118.1(3) . . ?
B9 B4 Fe1 120.0(4) . . ?
C1 B4 H4 126.1 . . ?
B8 B4 H4 122.3 . . ?
B5 B4 H4 120.2 . . ?
B9 B4 H4 120.1 . . ?
Fe1 B4 H4 110.7 . . ?
C1 B5 B6 59.2(3) . . ?
C1 B5 B9 105.2(4) . . ?
B6 B5 B9 108.0(4) . . ?
C1 B5 B4 58.4(3) . . ?
B6 B5 B4 108.1(4) . . ?
B9 B5 B4 60.6(3) . . ?
C1 B5 B10 105.1(4) . . ?
B6 B5 B10 60.1(3) . . ?
B9 B5 B10 59.4(3) . . ?
B4 B5 B10 107.9(4) . . ?
C1 B5 H5 124.4 . . ?
B6 B5 H5 121.3 . . ?
B9 B5 H5 122.2 . . ?
B4 B5 H5 121.4 . . ?
B10 B5 H5 122.5 . . ?
C1 B6 C2 55.8(3) . . ?
C1 B6 B5 59.1(3) . . ?
C2 B6 B5 104.0(3) . . ?
C1 B6 B11 104.0(4) . . ?
C2 B6 B11 58.6(3) . . ?
B5 B6 B11 108.5(4) . . ?
C1 B6 B10 105.8(3) . . ?
C2 B6 B10 104.8(4) . . ?
B5 B6 B10 61.1(3) . . ?
B11 B6 B10 60.1(3) . . ?
C1 B6 H6 124.8 . . ?
C2 B6 H6 125.4 . . ?
B5 B6 H6 121.7 . . ?
B11 B6 H6 122.2 . . ?
B10 B6 H6 122.1 . . ?
C2 B7 B8 103.7(4) . . ?
C2 B7 B11 58.2(3) . . ?
B8 B7 B11 107.3(4) . . ?
C2 B7 B12 103.4(4) . . ?
B8 B7 B12 61.0(3) . . ?
B11 B7 B12 58.7(3) . . ?
C2 B7 Fe1 63.5(2) . . ?
B8 B7 Fe1 65.7(2) . . ?
B11 B7 Fe1 117.3(3) . . ?
B12 B7 Fe1 119.4(3) . . ?
C2 B7 H7 126.7 . . ?
B8 B7 H7 122.7 . . ?
B11 B7 H7 120.8 . . ?
B12 B7 H7 120.6 . . ?
Fe1 B7 H7 111.1 . . ?
O1 B8 B4 123.9(4) . . ?
O1 B8 B7 122.7(4) . . ?
B4 B8 B7 109.0(4) . . ?
O1 B8 B9 114.8(4) . . ?
B4 B8 B9 61.0(3) . . ?
B7 B8 B9 108.6(3) . . ?
O1 B8 B12 114.6(4) . . ?
B4 B8 B12 108.1(4) . . ?
B7 B8 B12 60.9(3) . . ?
B9 B8 B12 58.9(3) . . ?
O1 B8 Fe1 117.5(3) . . ?
B4 B8 Fe1 65.0(3) . . ?
B7 B8 Fe1 65.2(3) . . ?
B9 B8 Fe1 119.2(3) . . ?
B12 B8 Fe1 118.8(3) . . ?
B10 B9 B12 59.2(3) . . ?
B10 B9 B5 60.9(3) . . ?
B12 B9 B5 107.6(4) . . ?
B10 B9 B8 107.8(4) . . ?
B12 B9 B8 60.9(3) . . ?
B5 B9 B8 106.3(4) . . ?
B10 B9 B4 108.5(4) . . ?
B12 B9 B4 107.4(4) . . ?
B5 B9 B4 59.9(3) . . ?
B8 B9 B4 58.0(3) . . ?
B10 B9 H9 121.3 . . ?
B12 B9 H9 121.8 . . ?
B5 B9 H9 122.1 . . ?
B8 B9 H9 122.6 . . ?
B4 B9 H9 122.3 . . ?
B12 B10 B9 60.5(3) . . ?
B12 B10 B11 60.1(3) . . ?
B9 B10 B11 107.8(4) . . ?
B12 B10 B6 107.9(4) . . ?
B9 B10 B6 107.2(4) . . ?
B11 B10 B6 59.6(3) . . ?
B12 B10 B5 107.7(3) . . ?
B9 B10 B5 59.7(3) . . ?
B11 B10 B5 106.3(4) . . ?
B6 B10 B5 58.8(3) . . ?
B12 B10 H10 121.3 . . ?
B9 B10 H10 121.7 . . ?
B11 B10 H10 122.3 . . ?
B6 B10 H10 122.4 . . ?
B5 B10 H10 122.8 . . ?
C2 B11 B6 59.5(3) . . ?
C2 B11 B12 105.1(3) . . ?
B6 B11 B12 107.8(4) . . ?
C2 B11 B10 105.7(4) . . ?
B6 B11 B10 60.3(3) . . ?
B12 B11 B10 59.2(3) . . ?
C2 B11 B7 58.2(3) . . ?
B6 B11 B7 108.4(4) . . ?
B12 B11 B7 61.0(3) . . ?
B10 B11 B7 108.5(4) . . ?
C2 B11 H11 124.3 . . ?
B6 B11 H11 121.2 . . ?
B12 B11 H11 122.4 . . ?
B10 B11 H11 122.1 . . ?
B7 B11 H11 121.1 . . ?
B10 B12 B11 60.6(3) . . ?
B10 B12 B9 60.3(3) . . ?
B11 B12 B9 108.1(4) . . ?
B10 B12 B7 109.1(4) . . ?
B11 B12 B7 60.4(3) . . ?
B9 B12 B7 107.4(4) . . ?
B10 B12 B8 108.1(4) . . ?
B11 B12 B8 106.3(4) . . ?
B9 B12 B8 60.2(3) . . ?
B7 B12 B8 58.1(3) . . ?
B10 B12 H12 120.7 . . ?
B11 B12 H12 121.9 . . ?
B9 B12 H12 121.6 . . ?
B7 B12 H12 122.0 . . ?
B8 B12 H12 122.9 . . ?
C2A C1A B4A 111.8(3) . . ?
C2A C1A B5A 111.7(4) . . ?
B4A C1A B5A 63.8(3) . . ?
C2A C1A B6A 62.3(3) . . ?
B4A C1A B6A 114.8(4) . . ?
B5A C1A B6A 61.7(3) . . ?
C2A C1A Fe1 66.0(2) . . ?
B4A C1A Fe1 68.7(2) . . ?
B5A C1A Fe1 126.9(3) . . ?
B6A C1A Fe1 124.9(3) . . ?
C2A C1A H1A 121.7 . . ?
B4A C1A H1A 118.1 . . ?
B5A C1A H1A 116.1 . . ?
B6A C1A H1A 116.1 . . ?
Fe1 C1A H1A 106.1 . . ?
C1A C2A B7A 112.1(3) . . ?
C1A C2A B11A 110.6(3) . . ?
B7A C2A B11A 64.1(3) . . ?
C1A C2A B6A 61.6(3) . . ?
B7A C2A B6A 115.3(4) . . ?
B11A C2A B6A 61.3(3) . . ?
C1A C2A Fe1 66.71(19) . . ?
B7A C2A Fe1 68.3(2) . . ?
B11A C2A Fe1 126.4(3) . . ?
B6A C2A Fe1 125.0(3) . . ?
C1A C2A H2A 121.9 . . ?
B7A C2A H2A 117.6 . . ?
B11A C2A H2A 116.7 . . ?
B6A C2A H2A 116.2 . . ?
Fe1 C2A H2A 106.1 . . ?
C1A B4A B8A 103.0(4) . . ?
C1A B4A B9A 103.3(3) . . ?
B8A B4A B9A 61.5(3) . . ?
C1A B4A B5A 58.3(3) . . ?
B8A B4A B5A 107.5(4) . . ?
B9A B4A B5A 58.6(3) . . ?
C1A B4A Fe1 63.1(2) . . ?
B8A B4A Fe1 65.0(3) . . ?
B9A B4A Fe1 119.3(3) . . ?
B5A B4A Fe1 117.0(3) . . ?
C1A B4A H4A 127.0 . . ?
B8A B4A H4A 122.9 . . ?
B9A B4A H4A 120.3 . . ?
B5A B4A H4A 120.7 . . ?
Fe1 B4A H4A 111.6 . . ?
C1A B5A B9A 104.3(4) . . ?
C1A B5A B6A 59.7(3) . . ?
B9A B5A B6A 107.9(4) . . ?
C1A B5A B10A 104.9(4) . . ?
B9A B5A B10A 60.8(3) . . ?
B6A B5A B10A 59.1(3) . . ?
C1A B5A B4A 57.9(3) . . ?
B9A B5A B4A 60.3(3) . . ?
B6A B5A B4A 108.4(4) . . ?
B10A B5A B4A 109.0(4) . . ?
C1A B5A H5A 124.9 . . ?
B9A B5A H5A 122.3 . . ?
B6A B5A H5A 121.4 . . ?
B10A B5A H5A 122.0 . . ?
B4A B5A H5A 121.2 . . ?
C1A B6A B10A 105.1(3) . . ?
C1A B6A C2A 56.1(2) . . ?
B10A B6A C2A 105.7(4) . . ?
C1A B6A B11A 103.5(3) . . ?
B10A B6A B11A 61.5(3) . . ?
C2A B6A B11A 58.1(3) . . ?
C1A B6A B5A 58.6(3) . . ?
B10A B6A B5A 60.5(3) . . ?
C2A B6A B5A 104.2(3) . . ?
B11A B6A B5A 108.8(4) . . ?
C1A B6A H6A 125.4 . . ?
B10A B6A H6A 121.7 . . ?
C2A B6A H6A 125.0 . . ?
B11A B6A H6A 122.0 . . ?
B5A B6A H6A 121.9 . . ?
C2A B7A B8A 102.6(4) . . ?
C2A B7A B11A 58.0(3) . . ?
B8A B7A B11A 105.8(4) . . ?
C2A B7A B12A 102.5(3) . . ?
B8A B7A B12A 59.9(3) . . ?
B11A B7A B12A 58.4(3) . . ?
C2A B7A Fe1 63.4(2) . . ?
B8A B7A Fe1 65.1(3) . . ?
B11A B7A Fe1 116.7(3) . . ?
B12A B7A Fe1 117.9(3) . . ?
C2A B7A H7A 126.9 . . ?
B8A B7A H7A 123.9 . . ?
B11A B7A H7A 121.2 . . ?
B12A B7A H7A 121.5 . . ?
Fe1 B7A H7A 111.7 . . ?
O1A B8A B4A 122.8(4) . . ?
O1A B8A B7A 122.2(4) . . ?
B4A B8A B7A 110.4(4) . . ?
O1A B8A B12A 115.2(4) . . ?
B4A B8A B12A 108.4(4) . . ?
B7A B8A B12A 61.0(3) . . ?
O1A B8A B9A 115.3(4) . . ?
B4A B8A B9A 60.3(3) . . ?
B7A B8A B9A 109.3(3) . . ?
B12A B8A B9A 59.4(3) . . ?
O1A B8A Fe1 116.8(3) . . ?
B4A B8A Fe1 66.2(3) . . ?
B7A B8A Fe1 64.9(3) . . ?
B12A B8A Fe1 118.7(3) . . ?
B9A B8A Fe1 119.2(3) . . ?
B5A B9A B10A 59.7(3) . . ?
B5A B9A B12A 107.5(3) . . ?
B10A B9A B12A 60.3(3) . . ?
B5A B9A B4A 61.0(3) . . ?
B10A B9A B4A 108.7(4) . . ?
B12A B9A B4A 107.1(3) . . ?
B5A B9A B8A 106.7(4) . . ?
B10A B9A B8A 107.6(3) . . ?
B12A B9A B8A 59.8(3) . . ?
B4A B9A B8A 58.2(3) . . ?
B5A B9A H9A 121.9 . . ?
B10A B9A H9A 121.3 . . ?
B12A B9A H9A 122.0 . . ?
B4A B9A H9A 121.8 . . ?
B8A B9A H9A 122.9 . . ?
B6A B10A B5A 60.5(3) . . ?
B6A B10A B9A 107.9(4) . . ?
B5A B10A B9A 59.5(3) . . ?
B6A B10A B11A 59.6(3) . . ?
B5A B10A B11A 107.3(4) . . ?
B9A B10A B11A 107.0(3) . . ?
B6A B10A B12A 107.1(4) . . ?
B5A B10A B12A 107.1(3) . . ?
B9A B10A B12A 59.9(3) . . ?
B11A B10A B12A 59.0(3) . . ?
B6A B10A H10A 121.7 . . ?
B5A B10A H10A 122.0 . . ?
B9A B10A H10A 122.0 . . ?
B11A B10A H10A 122.5 . . ?
B12A B10A H10A 122.5 . . ?
C2A B11A B6A 60.6(3) . . ?
C2A B11A B12A 104.6(3) . . ?
B6A B11A B12A 107.8(4) . . ?
C2A B11A B10A 105.5(3) . . ?
B6A B11A B10A 58.8(3) . . ?
B12A B11A B10A 60.7(3) . . ?
C2A B11A B7A 57.8(3) . . ?
B6A B11A B7A 109.5(4) . . ?
B12A B11A B7A 61.3(3) . . ?
B10A B11A B7A 110.2(3) . . ?
C2A B11A H11A 124.6 . . ?
B6A B11A H11A 121.2 . . ?
B12A B11A H11A 122.2 . . ?
B10A B11A H11A 121.8 . . ?
B7A B11A H11A 120.2 . . ?
B11A B12A B9A 108.0(4) . . ?
B11A B12A B10A 60.3(3) . . ?
B9A B12A B10A 59.8(3) . . ?
B11A B12A B8A 106.8(4) . . ?
B9A B12A B8A 60.8(3) . . ?
B10A B12A B8A 108.0(4) . . ?
B11A B12A B7A 60.3(3) . . ?
B9A B12A B7A 108.9(4) . . ?
B10A B12A B7A 109.2(4) . . ?
B8A B12A B7A 59.1(3) . . ?
B11A B12A H12A 122.1 . . ?
B9A B12A H12A 121.2 . . ?
B10A B12A H12A 121.2 . . ?
B8A B12A H12A 122.4 . . ?
B7A B12A H12A 121.2 . . ?

loop_
_geom_bond_atom_site_label_1
_geom_bond_atom_site_label_2
_geom_bond_distance
_geom_bond_site_symmetry_2
_geom_bond_publ_flag
Fe1 C2A 2.030(4) . ?
Fe1 C2 2.038(4) . ?
Fe1 C1A 2.041(4) . ?
Fe1 C1 2.042(4) . ?
Fe1 B4 2.103(6) . ?
Fe1 B7A 2.109(5) . ?
Fe1 B7 2.111(5) . ?
Fe1 B8A 2.112(6) . ?
Fe1 B8 2.121(6) . ?
Fe1 B4A 2.132(5) . ?
O1 C3 1.488(6) . ?
O1 C6 1.490(5) . ?
O1 B8 1.539(6) . ?
C3 C4 1.535(6) . ?
C3 H3A 0.9900 . ?
C3 H3B 0.9900 . ?
C4 C5 1.505(7) . ?
C4 H4B 0.9900 . ?
C4 H4C 0.9900 . ?
C5 C6 1.505(7) . ?
C5 H5B 0.9900 . ?
C5 H5C 0.9900 . ?
C6 H6B 0.9900 . ?
C6 H6C 0.9900 . ?
O1A C3A 1.483(5) . ?
O1A C6A 1.500(5) . ?
O1A B8A 1.533(6) . ?
C3A C4A 1.506(6) . ?
C3A H3AA 0.9900 . ?
C3A H3AB 0.9900 . ?
C4A C5A 1.522(7) . ?
C4A H4AA 0.9900 . ?
C4A H4AB 0.9900 . ?
C5A C6A 1.516(6) . ?
C5A H5AA 0.9900 . ?
C5A H5AB 0.9900 . ?
C6A H6AA 0.9900 . ?
C6A H6AB 0.9900 . ?
C1 C2 1.610(6) . ?
C1 B4 1.709(6) . ?
C1 B5 1.711(7) . ?
C1 B6 1.713(7) . ?
C1 H1 1.1200 . ?
C2 B7 1.708(6) . ?
C2 B11 1.708(7) . ?
C2 B6 1.725(7) . ?
C2 H2 1.1200 . ?
B4 B8 1.746(8) . ?
B4 B5 1.787(7) . ?
B4 B9 1.800(8) . ?
B4 H4 1.1200 . ?
B5 B6 1.757(8) . ?
B5 B9 1.779(7) . ?
B5 B10 1.798(8) . ?
B5 H5 1.1200 . ?
B6 B11 1.766(8) . ?
B6 B10 1.780(8) . ?
B6 H6 1.1200 . ?
B7 B8 1.758(7) . ?
B7 B11 1.798(7) . ?
B7 B12 1.809(7) . ?
B7 H7 1.1200 . ?
B8 B9 1.799(8) . ?
B8 B12 1.812(7) . ?
B9 B10 1.772(6) . ?
B9 B12 1.774(7) . ?
B9 H9 1.1200 . ?
B10 B12 1.752(7) . ?
B10 B11 1.777(7) . ?
B10 H10 1.1200 . ?
B11 B12 1.767(7) . ?
B11 H11 1.1200 . ?
B12 H12 1.1200 . ?
C1A C2A 1.632(6) . ?
C1A B4A 1.704(6) . ?
C1A B5A 1.712(7) . ?
C1A B6A 1.731(7) . ?
C1A H1A 1.1200 . ?
C2A B7A 1.693(6) . ?
C2A B11A 1.697(6) . ?
C2A B6A 1.742(6) . ?
C2A H2A 1.1200 . ?
B4A B8A 1.753(8) . ?
B4A B9A 1.792(8) . ?
B4A B5A 1.804(7) . ?
B4A H4A 1.1200 . ?
B5A B9A 1.761(8) . ?
B5A B6A 1.765(7) . ?
B5A B10A 1.766(8) . ?
B5A H5A 1.1200 . ?
B6A B10A 1.740(8) . ?
B6A B11A 1.755(8) . ?
B6A H6A 1.1200 . ?
B7A B8A 1.782(7) . ?
B7A B11A 1.800(6) . ?
B7A B12A 1.817(7) . ?
B7A H7A 1.1200 . ?
B8A B12A 1.796(7) . ?
B8A B9A 1.814(7) . ?
B9A B10A 1.785(6) . ?
B9A B12A 1.788(7) . ?
B9A H9A 1.1200 . ?
B10A B11A 1.788(7) . ?
B10A B12A 1.794(7) . ?
B10A H10A 1.1200 . ?
B11A B12A 1.764(7) . ?
B11A H11A 1.1200 . ?
B12A H12A 1.1200 . ?

loop_
_geom_torsion_atom_site_label_1
_geom_torsion_atom_site_label_2
_geom_torsion_atom_site_label_3
_geom_torsion_atom_site_label_4
_geom_torsion
_geom_torsion_site_symmetry_1
_geom_torsion_site_symmetry_2
_geom_torsion_site_symmetry_3
_geom_torsion_site_symmetry_4
_geom_torsion_publ_flag
C6 O1 C3 C4 6.2(5) . . . . ?
B8 O1 C3 C4 151.9(4) . . . . ?
O1 C3 C4 C5 -29.0(5) . . . . ?
C3 C4 C5 C6 41.0(5) . . . . ?
C3 O1 C6 C5 19.0(5) . . . . ?
B8 O1 C6 C5 -127.2(4) . . . . ?
C4 C5 C6 O1 -37.0(5) . . . . ?
C6A O1A C3A C4A 9.0(5) . . . . ?
B8A O1A C3A C4A -141.8(4) . . . . ?
O1A C3A C4A C5A -31.5(4) . . . . ?
C3A C4A C5A C6A 42.7(5) . . . . ?
C3A O1A C6A C5A 17.1(4) . . . . ?
B8A O1A C6A C5A 168.3(4) . . . . ?
C4A C5A C6A O1A -36.0(5) . . . . ?
B4 C1 C2 B7 -0.2(5) . . . . ?
B5 C1 C2 B7 -68.3(4) . . . . ?
B6 C1 C2 B7 -107.2(4) . . . . ?
Fe1 C1 C2 B7 52.3(3) . . . . ?
B4 C1 C2 B11 68.8(4) . . . . ?
B5 C1 C2 B11 0.7(5) . . . . ?
B6 C1 C2 B11 -38.2(3) . . . . ?
Fe1 C1 C2 B11 121.3(3) . . . . ?
B4 C1 C2 B6 107.0(4) . . . . ?
B5 C1 C2 B6 38.9(3) . . . . ?
Fe1 C1 C2 B6 159.5(3) . . . . ?
B4 C1 C2 Fe1 -52.5(3) . . . . ?
B5 C1 C2 Fe1 -120.6(3) . . . . ?
B6 C1 C2 Fe1 -159.5(3) . . . . ?
C2 C1 B4 B8 -1.6(5) . . . . ?
B5 C1 B4 B8 102.7(4) . . . . ?
B6 C1 B4 B8 66.6(5) . . . . ?
Fe1 C1 B4 B8 -53.5(3) . . . . ?
C2 C1 B4 B5 -104.2(4) . . . . ?
B6 C1 B4 B5 -36.1(4) . . . . ?
Fe1 C1 B4 B5 -156.2(3) . . . . ?
C2 C1 B4 B9 -64.7(5) . . . . ?
B5 C1 B4 B9 39.5(3) . . . . ?
B6 C1 B4 B9 3.4(5) . . . . ?
Fe1 C1 B4 B9 -116.7(4) . . . . ?
C2 C1 B4 Fe1 52.0(3) . . . . ?
B5 C1 B4 Fe1 156.2(3) . . . . ?
B6 C1 B4 Fe1 120.1(4) . . . . ?
C2 C1 B5 B6 -39.2(3) . . . . ?
B4 C1 B5 B6 -142.4(4) . . . . ?
Fe1 C1 B5 B6 -115.1(4) . . . . ?
C2 C1 B5 B9 62.9(4) . . . . ?
B4 C1 B5 B9 -40.2(4) . . . . ?
B6 C1 B5 B9 102.1(4) . . . . ?
Fe1 C1 B5 B9 -13.0(5) . . . . ?
C2 C1 B5 B4 103.1(4) . . . . ?
B6 C1 B5 B4 142.4(4) . . . . ?
Fe1 C1 B5 B4 27.2(4) . . . . ?
C2 C1 B5 B10 1.1(4) . . . . ?
B4 C1 B5 B10 -102.0(4) . . . . ?
B6 C1 B5 B10 40.3(3) . . . . ?
Fe1 C1 B5 B10 -74.8(4) . . . . ?
B8 B4 B5 C1 -96.3(5) . . . . ?
B9 B4 B5 C1 -134.3(4) . . . . ?
Fe1 B4 B5 C1 -24.2(3) . . . . ?
C1 B4 B5 B6 33.5(3) . . . . ?
B8 B4 B5 B6 -62.8(5) . . . . ?
B9 B4 B5 B6 -100.8(4) . . . . ?
Fe1 B4 B5 B6 9.3(5) . . . . ?
C1 B4 B5 B9 134.3(4) . . . . ?
B8 B4 B5 B9 38.0(4) . . . . ?
Fe1 B4 B5 B9 110.1(4) . . . . ?
C1 B4 B5 B10 97.0(4) . . . . ?
B8 B4 B5 B10 0.7(5) . . . . ?
B9 B4 B5 B10 -37.3(3) . . . . ?
Fe1 B4 B5 B10 72.8(4) . . . . ?
B4 C1 B6 C2 -101.9(4) . . . . ?
B5 C1 B6 C2 -138.4(4) . . . . ?
Fe1 C1 B6 C2 -23.2(3) . . . . ?
C2 C1 B6 B5 138.4(4) . . . . ?
B4 C1 B6 B5 36.5(4) . . . . ?
Fe1 C1 B6 B5 115.2(4) . . . . ?
C2 C1 B6 B11 35.0(3) . . . . ?
B4 C1 B6 B11 -66.9(5) . . . . ?
B5 C1 B6 B11 -103.4(4) . . . . ?
Fe1 C1 B6 B11 11.7(5) . . . . ?
C2 C1 B6 B10 97.4(4) . . . . ?
B4 C1 B6 B10 -4.5(5) . . . . ?
B5 C1 B6 B10 -41.0(3) . . . . ?
Fe1 C1 B6 B10 74.2(5) . . . . ?
B7 C2 B6 C1 102.6(4) . . . . ?
B11 C2 B6 C1 139.3(4) . . . . ?
Fe1 C2 B6 C1 23.2(3) . . . . ?
C1 C2 B6 B5 -35.9(3) . . . . ?
B7 C2 B6 B5 66.7(5) . . . . ?
B11 C2 B6 B5 103.4(4) . . . . ?
Fe1 C2 B6 B5 -12.8(5) . . . . ?
C1 C2 B6 B11 -139.3(4) . . . . ?
B7 C2 B6 B11 -36.7(4) . . . . ?
Fe1 C2 B6 B11 -116.2(4) . . . . ?
C1 C2 B6 B10 -99.3(4) . . . . ?
B7 C2 B6 B10 3.4(5) . . . . ?
B11 C2 B6 B10 40.1(3) . . . . ?
Fe1 C2 B6 B10 -76.1(4) . . . . ?
B9 B5 B6 C1 -97.4(4) . . . . ?
B4 B5 B6 C1 -33.2(3) . . . . ?
B10 B5 B6 C1 -133.9(4) . . . . ?
C1 B5 B6 C2 34.5(3) . . . . ?
B9 B5 B6 C2 -62.9(4) . . . . ?
B4 B5 B6 C2 1.3(5) . . . . ?
B10 B5 B6 C2 -99.4(4) . . . . ?
C1 B5 B6 B11 95.6(4) . . . . ?
B9 B5 B6 B11 -1.8(5) . . . . ?
B4 B5 B6 B11 62.4(5) . . . . ?
B10 B5 B6 B11 -38.3(3) . . . . ?
C1 B5 B6 B10 133.9(4) . . . . ?
B9 B5 B6 B10 36.5(3) . . . . ?
B4 B5 B6 B10 100.7(4) . . . . ?
C1 C2 B7 B8 1.8(5) . . . . ?
B11 C2 B7 B8 -102.1(4) . . . . ?
B6 C2 B7 B8 -66.0(4) . . . . ?
Fe1 C2 B7 B8 53.5(3) . . . . ?
C1 C2 B7 B11 103.9(4) . . . . ?
B6 C2 B7 B11 36.1(4) . . . . ?
Fe1 C2 B7 B11 155.6(3) . . . . ?
C1 C2 B7 B12 64.8(4) . . . . ?
B11 C2 B7 B12 -39.1(3) . . . . ?
B6 C2 B7 B12 -3.1(4) . . . . ?
Fe1 C2 B7 B12 116.5(3) . . . . ?
C1 C2 B7 Fe1 -51.7(3) . . . . ?
B11 C2 B7 Fe1 -155.6(3) . . . . ?
B6 C2 B7 Fe1 -119.6(3) . . . . ?
C3 O1 B8 B4 32.9(7) . . . . ?
C6 O1 B8 B4 175.1(5) . . . . ?
C3 O1 B8 B7 -173.2(4) . . . . ?
C6 O1 B8 B7 -31.0(6) . . . . ?
C3 O1 B8 B9 -37.7(5) . . . . ?
C6 O1 B8 B9 104.5(5) . . . . ?
C3 O1 B8 B12 -103.2(5) . . . . ?
C6 O1 B8 B12 39.0(6) . . . . ?
C3 O1 B8 Fe1 110.0(4) . . . . ?
C6 O1 B8 Fe1 -107.8(4) . . . . ?
C1 B4 B8 O1 159.6(4) . . . . ?
B5 B4 B8 O1 -139.2(4) . . . . ?
B9 B4 B8 O1 -101.8(5) . . . . ?
Fe1 B4 B8 O1 107.5(5) . . . . ?
C1 B4 B8 B7 2.7(5) . . . . ?
B5 B4 B8 B7 63.9(5) . . . . ?
B9 B4 B8 B7 101.2(4) . . . . ?
Fe1 B4 B8 B7 -49.5(3) . . . . ?
C1 B4 B8 B9 -98.6(4) . . . . ?
B5 B4 B8 B9 -37.4(4) . . . . ?
Fe1 B4 B8 B9 -150.7(3) . . . . ?
C1 B4 B8 B12 -61.9(5) . . . . ?
B5 B4 B8 B12 -0.7(6) . . . . ?
B9 B4 B8 B12 36.6(4) . . . . ?
Fe1 B4 B8 B12 -114.1(4) . . . . ?
C1 B4 B8 Fe1 52.1(3) . . . . ?
B5 B4 B8 Fe1 113.3(4) . . . . ?
B9 B4 B8 Fe1 150.7(3) . . . . ?
C2 B7 B8 O1 -160.0(4) . . . . ?
B11 B7 B8 O1 139.4(4) . . . . ?
B12 B7 B8 O1 102.1(5) . . . . ?
Fe1 B7 B8 O1 -107.9(4) . . . . ?
C2 B7 B8 B4 -2.7(5) . . . . ?
B11 B7 B8 B4 -63.3(5) . . . . ?
B12 B7 B8 B4 -100.6(4) . . . . ?
Fe1 B7 B8 B4 49.4(3) . . . . ?
C2 B7 B8 B9 62.1(4) . . . . ?
B11 B7 B8 B9 1.6(5) . . . . ?
B12 B7 B8 B9 -35.7(3) . . . . ?
Fe1 B7 B8 B9 114.3(3) . . . . ?
C2 B7 B8 B12 97.9(4) . . . . ?
B11 B7 B8 B12 37.3(3) . . . . ?
Fe1 B7 B8 B12 150.0(3) . . . . ?
C2 B7 B8 Fe1 -52.1(3) . . . . ?
B11 B7 B8 Fe1 -112.7(3) . . . . ?
B12 B7 B8 Fe1 -150.0(3) . . . . ?
C1 B5 B9 B10 -98.8(4) . . . . ?
B6 B5 B9 B10 -36.8(4) . . . . ?
B4 B5 B9 B10 -137.9(4) . . . . ?
C1 B5 B9 B12 -61.1(4) . . . . ?
B6 B5 B9 B12 0.9(5) . . . . ?
B4 B5 B9 B12 -100.3(4) . . . . ?
B10 B5 B9 B12 37.7(3) . . . . ?
C1 B5 B9 B8 2.9(5) . . . . ?
B6 B5 B9 B8 64.9(4) . . . . ?
B4 B5 B9 B8 -36.3(3) . . . . ?
B10 B5 B9 B8 101.7(4) . . . . ?
C1 B5 B9 B4 39.2(3) . . . . ?
B6 B5 B9 B4 101.1(4) . . . . ?
B10 B5 B9 B4 137.9(4) . . . . ?
O1 B8 B9 B10 -142.4(4) . . . . ?
B4 B8 B9 B10 101.1(4) . . . . ?
B7 B8 B9 B10 -0.8(5) . . . . ?
B12 B8 B9 B10 -37.4(4) . . . . ?
Fe1 B8 B9 B10 70.5(4) . . . . ?
O1 B8 B9 B12 -104.9(4) . . . . ?
B4 B8 B9 B12 138.5(4) . . . . ?
B7 B8 B9 B12 36.6(3) . . . . ?
Fe1 B8 B9 B12 107.9(4) . . . . ?
O1 B8 B9 B5 153.7(4) . . . . ?
B4 B8 B9 B5 37.1(3) . . . . ?
B7 B8 B9 B5 -64.8(4) . . . . ?
B12 B8 B9 B5 -101.4(4) . . . . ?
Fe1 B8 B9 B5 6.6(5) . . . . ?
O1 B8 B9 B4 116.6(4) . . . . ?
B7 B8 B9 B4 -101.9(4) . . . . ?
B12 B8 B9 B4 -138.5(4) . . . . ?
Fe1 B8 B9 B4 -30.5(3) . . . . ?
C1 B4 B9 B10 -1.0(5) . . . . ?
B8 B4 B9 B10 -99.9(4) . . . . ?
B5 B4 B9 B10 38.1(4) . . . . ?
Fe1 B4 B9 B10 -68.8(4) . . . . ?
C1 B4 B9 B12 61.6(4) . . . . ?
B8 B4 B9 B12 -37.4(3) . . . . ?
B5 B4 B9 B12 100.6(4) . . . . ?
Fe1 B4 B9 B12 -6.2(4) . . . . ?
C1 B4 B9 B5 -39.1(3) . . . . ?
B8 B4 B9 B5 -138.0(4) . . . . ?
Fe1 B4 B9 B5 -106.9(4) . . . . ?
C1 B4 B9 B8 98.9(4) . . . . ?
B5 B4 B9 B8 138.0(4) . . . . ?
Fe1 B4 B9 B8 31.1(3) . . . . ?
B5 B9 B10 B12 137.3(4) . . . . ?
B8 B9 B10 B12 38.2(4) . . . . ?
B4 B9 B10 B12 99.6(4) . . . . ?
B12 B9 B10 B11 -38.5(4) . . . . ?
B5 B9 B10 B11 98.8(4) . . . . ?
B8 B9 B10 B11 -0.2(5) . . . . ?
B4 B9 B10 B11 61.1(5) . . . . ?
B12 B9 B10 B6 -101.2(4) . . . . ?
B5 B9 B10 B6 36.1(4) . . . . ?
B8 B9 B10 B6 -63.0(5) . . . . ?
B4 B9 B10 B6 -1.6(5) . . . . ?
B12 B9 B10 B5 -137.3(4) . . . . ?
B8 B9 B10 B5 -99.1(4) . . . . ?
B4 B9 B10 B5 -37.7(4) . . . . ?
C1 B6 B10 B12 -60.2(5) . . . . ?
C2 B6 B10 B12 -2.2(5) . . . . ?
B5 B6 B10 B12 -100.2(4) . . . . ?
B11 B6 B10 B12 37.1(3) . . . . ?
C1 B6 B10 B9 3.5(5) . . . . ?
C2 B6 B10 B9 61.6(4) . . . . ?
B5 B6 B10 B9 -36.5(3) . . . . ?
B11 B6 B10 B9 100.9(4) . . . . ?
C1 B6 B10 B11 -97.3(4) . . . . ?
C2 B6 B10 B11 -39.3(3) . . . . ?
B5 B6 B10 B11 -137.3(4) . . . . ?
C1 B6 B10 B5 40.0(3) . . . . ?
C2 B6 B10 B5 98.1(4) . . . . ?
B11 B6 B10 B5 137.3(4) . . . . ?
C1 B5 B10 B12 60.7(4) . . . . ?
B6 B5 B10 B12 100.6(4) . . . . ?
B9 B5 B10 B12 -38.3(3) . . . . ?
B4 B5 B10 B12 -0.4(5) . . . . ?
C1 B5 B10 B9 99.0(4) . . . . ?
B6 B5 B10 B9 138.9(4) . . . . ?
B4 B5 B10 B9 37.9(4) . . . . ?
C1 B5 B10 B11 -2.4(4) . . . . ?
B6 B5 B10 B11 37.5(3) . . . . ?
B9 B5 B10 B11 -101.4(4) . . . . ?
B4 B5 B10 B11 -63.6(4) . . . . ?
C1 B5 B10 B6 -39.9(3) . . . . ?
B9 B5 B10 B6 -138.9(4) . . . . ?
B4 B5 B10 B6 -101.0(4) . . . . ?
C1 C2 B11 B6 38.1(3) . . . . ?
B7 C2 B11 B6 142.7(4) . . . . ?
Fe1 C2 B11 B6 114.5(4) . . . . ?
C1 C2 B11 B12 -64.0(4) . . . . ?
B7 C2 B11 B12 40.6(3) . . . . ?
B6 C2 B11 B12 -102.1(4) . . . . ?
Fe1 C2 B11 B12 12.4(5) . . . . ?
C1 C2 B11 B10 -2.3(5) . . . . ?
B7 C2 B11 B10 102.3(4) . . . . ?
B6 C2 B11 B10 -40.4(3) . . . . ?
Fe1 C2 B11 B10 74.1(4) . . . . ?
C1 C2 B11 B7 -104.6(4) . . . . ?
B6 C2 B11 B7 -142.7(4) . . . . ?
Fe1 C2 B11 B7 -28.2(4) . . . . ?
C1 B6 B11 C2 -33.8(3) . . . . ?
B5 B6 B11 C2 -95.4(4) . . . . ?
B10 B6 B11 C2 -134.1(3) . . . . ?
C1 B6 B11 B12 63.6(5) . . . . ?
C2 B6 B11 B12 97.4(4) . . . . ?
B5 B6 B11 B12 2.0(5) . . . . ?
B10 B6 B11 B12 -36.7(3) . . . . ?
C1 B6 B11 B10 100.4(4) . . . . ?
C2 B6 B11 B10 134.1(3) . . . . ?
B5 B6 B11 B10 38.7(3) . . . . ?
C1 B6 B11 B7 -0.9(5) . . . . ?
C2 B6 B11 B7 32.9(3) . . . . ?
B5 B6 B11 B7 -62.5(5) . . . . ?
B10 B6 B11 B7 -101.3(4) . . . . ?
B12 B10 B11 C2 -98.5(4) . . . . ?
B9 B10 B11 C2 -59.9(5) . . . . ?
B6 B10 B11 C2 40.0(3) . . . . ?
B5 B10 B11 C2 2.8(4) . . . . ?
B12 B10 B11 B6 -138.5(4) . . . . ?
B9 B10 B11 B6 -99.9(4) . . . . ?
B5 B10 B11 B6 -37.1(3) . . . . ?
B9 B10 B11 B12 38.6(3) . . . . ?
B6 B10 B11 B12 138.5(4) . . . . ?
B5 B10 B11 B12 101.4(4) . . . . ?
B12 B10 B11 B7 -37.4(4) . . . . ?
B9 B10 B11 B7 1.2(5) . . . . ?
B6 B10 B11 B7 101.1(4) . . . . ?
B5 B10 B11 B7 64.0(5) . . . . ?
B8 B7 B11 C2 95.7(4) . . . . ?
B12 B7 B11 C2 134.0(4) . . . . ?
Fe1 B7 B11 C2 24.5(3) . . . . ?
C2 B7 B11 B6 -33.4(3) . . . . ?
B8 B7 B11 B6 62.3(5) . . . . ?
B12 B7 B11 B6 100.6(4) . . . . ?
Fe1 B7 B11 B6 -8.9(5) . . . . ?
C2 B7 B11 B12 -134.0(4) . . . . ?
B8 B7 B11 B12 -38.4(4) . . . . ?
Fe1 B7 B11 B12 -109.5(4) . . . . ?
C2 B7 B11 B10 -97.4(4) . . . . ?
B8 B7 B11 B10 -1.7(5) . . . . ?
B12 B7 B11 B10 36.7(4) . . . . ?
Fe1 B7 B11 B10 -72.8(5) . . . . ?
B9 B10 B12 B11 -136.9(4) . . . . ?
B6 B10 B12 B11 -36.9(3) . . . . ?
B5 B10 B12 B11 -99.0(4) . . . . ?
B11 B10 B12 B9 136.9(4) . . . . ?
B6 B10 B12 B9 100.0(4) . . . . ?
B5 B10 B12 B9 38.0(3) . . . . ?
B9 B10 B12 B7 -99.6(4) . . . . ?
B11 B10 B12 B7 37.3(3) . . . . ?
B6 B10 B12 B7 0.4(5) . . . . ?
B5 B10 B12 B7 -61.7(4) . . . . ?
B9 B10 B12 B8 -38.0(4) . . . . ?
B11 B10 B12 B8 98.9(4) . . . . ?
B6 B10 B12 B8 62.1(5) . . . . ?
B5 B10 B12 B8 0.0(5) . . . . ?
C2 B11 B12 B10 99.5(4) . . . . ?
B6 B11 B12 B10 37.2(4) . . . . ?
B7 B11 B12 B10 138.8(4) . . . . ?
C2 B11 B12 B9 60.8(4) . . . . ?
B6 B11 B12 B9 -1.4(5) . . . . ?
B10 B11 B12 B9 -38.7(3) . . . . ?
B7 B11 B12 B9 100.1(4) . . . . ?
C2 B11 B12 B7 -39.3(3) . . . . ?
B6 B11 B12 B7 -101.6(4) . . . . ?
B10 B11 B12 B7 -138.8(4) . . . . ?
C2 B11 B12 B8 -2.5(5) . . . . ?
B6 B11 B12 B8 -64.8(5) . . . . ?
B10 B11 B12 B8 -102.0(4) . . . . ?
B7 B11 B12 B8 36.8(3) . . . . ?
B5 B9 B12 B10 -38.4(3) . . . . ?
B8 B9 B12 B10 -137.6(4) . . . . ?
B4 B9 B12 B10 -101.5(4) . . . . ?
B10 B9 B12 B11 38.8(3) . . . . ?
B5 B9 B12 B11 0.4(5) . . . . ?
B8 B9 B12 B11 -98.9(4) . . . . ?
B4 B9 B12 B11 -62.8(4) . . . . ?
B10 B9 B12 B7 102.5(4) . . . . ?
B5 B9 B12 B7 64.1(4) . . . . ?
B8 B9 B12 B7 -35.1(3) . . . . ?
B4 B9 B12 B7 1.0(4) . . . . ?
B10 B9 B12 B8 137.6(4) . . . . ?
B5 B9 B12 B8 99.2(4) . . . . ?
B4 B9 B12 B8 36.1(3) . . . . ?
C2 B7 B12 B10 1.5(4) . . . . ?
B8 B7 B12 B10 99.9(4) . . . . ?
B11 B7 B12 B10 -37.4(3) . . . . ?
Fe1 B7 B12 B10 68.4(4) . . . . ?
C2 B7 B12 B11 38.9(3) . . . . ?
B8 B7 B12 B11 137.3(4) . . . . ?
Fe1 B7 B12 B11 105.8(4) . . . . ?
C2 B7 B12 B9 -62.4(4) . . . . ?
B8 B7 B12 B9 36.0(3) . . . . ?
B11 B7 B12 B9 -101.3(4) . . . . ?
Fe1 B7 B12 B9 4.5(5) . . . . ?
C2 B7 B12 B8 -98.4(4) . . . . ?
B11 B7 B12 B8 -137.3(4) . . . . ?
Fe1 B7 B12 B8 -31.6(3) . . . . ?
O1 B8 B12 B10 143.2(4) . . . . ?
B4 B8 B12 B10 0.5(5) . . . . ?
B7 B8 B12 B10 -101.6(4) . . . . ?
B9 B8 B12 B10 38.0(3) . . . . ?
Fe1 B8 B12 B10 -70.5(5) . . . . ?
O1 B8 B12 B11 -153.0(4) . . . . ?
B4 B8 B12 B11 64.3(5) . . . . ?
B7 B8 B12 B11 -37.9(3) . . . . ?
B9 B8 B12 B11 101.8(4) . . . . ?
Fe1 B8 B12 B11 -6.7(5) . . . . ?
O1 B8 B12 B9 105.1(5) . . . . ?
B4 B8 B12 B9 -37.6(4) . . . . ?
B7 B8 B12 B9 -139.7(4) . . . . ?
Fe1 B8 B12 B9 -108.5(4) . . . . ?
O1 B8 B12 B7 -115.2(5) . . . . ?
B4 B8 B12 B7 102.1(4) . . . . ?
B9 B8 B12 B7 139.7(4) . . . . ?
Fe1 B8 B12 B7 31.2(3) . . . . ?
B4A C1A C2A B7A -0.3(5) . . . . ?
B5A C1A C2A B7A -69.6(4) . . . . ?
B6A C1A C2A B7A -107.8(4) . . . . ?
Fe1 C1A C2A B7A 52.5(3) . . . . ?
B4A C1A C2A B11A 69.2(4) . . . . ?
B5A C1A C2A B11A -0.1(4) . . . . ?
B6A C1A C2A B11A -38.3(3) . . . . ?
Fe1 C1A C2A B11A 121.9(3) . . . . ?
B4A C1A C2A B6A 107.5(4) . . . . ?
B5A C1A C2A B6A 38.2(3) . . . . ?
Fe1 C1A C2A B6A 160.2(3) . . . . ?
B4A C1A C2A Fe1 -52.7(3) . . . . ?
B5A C1A C2A Fe1 -122.0(3) . . . . ?
B6A C1A C2A Fe1 -160.2(3) . . . . ?
C2A C1A B4A B8A -1.7(5) . . . . ?
B5A C1A B4A B8A 102.6(4) . . . . ?
B6A C1A B4A B8A 66.8(5) . . . . ?
Fe1 C1A B4A B8A -52.9(3) . . . . ?
C2A C1A B4A B9A -65.0(4) . . . . ?
B5A C1A B4A B9A 39.3(3) . . . . ?
B6A C1A B4A B9A 3.4(5) . . . . ?
Fe1 C1A B4A B9A -116.3(3) . . . . ?
C2A C1A B4A B5A -104.3(4) . . . . ?
B6A C1A B4A B5A -35.8(4) . . . . ?
Fe1 C1A B4A B5A -155.6(3) . . . . ?
C2A C1A B4A Fe1 51.3(3) . . . . ?
B5A C1A B4A Fe1 155.6(3) . . . . ?
B6A C1A B4A Fe1 119.8(4) . . . . ?
C2A C1A B5A B9A 64.2(4) . . . . ?
B4A C1A B5A B9A -40.3(3) . . . . ?
B6A C1A B5A B9A 102.6(4) . . . . ?
Fe1 C1A B5A B9A -11.5(5) . . . . ?
C2A C1A B5A B6A -38.5(3) . . . . ?
B4A C1A B5A B6A -142.9(4) . . . . ?
Fe1 C1A B5A B6A -114.1(4) . . . . ?
C2A C1A B5A B10A 1.1(4) . . . . ?
B4A C1A B5A B10A -103.4(4) . . . . ?
B6A C1A B5A B10A 39.5(3) . . . . ?
Fe1 C1A B5A B10A -74.6(4) . . . . ?
C2A C1A B5A B4A 104.4(4) . . . . ?
B6A C1A B5A B4A 142.9(4) . . . . ?
Fe1 C1A B5A B4A 28.8(4) . . . . ?
B8A B4A B5A C1A -94.8(4) . . . . ?
B9A B4A B5A C1A -133.9(4) . . . . ?
Fe1 B4A B5A C1A -24.5(3) . . . . ?
C1A B4A B5A B9A 133.9(4) . . . . ?
B8A B4A B5A B9A 39.1(4) . . . . ?
Fe1 B4A B5A B9A 109.4(4) . . . . ?
C1A B4A B5A B6A 33.3(4) . . . . ?
B8A B4A B5A B6A -61.5(5) . . . . ?
B9A B4A B5A B6A -100.6(4) . . . . ?
Fe1 B4A B5A B6A 8.8(5) . . . . ?
C1A B4A B5A B10A 96.0(4) . . . . ?
B8A B4A B5A B10A 1.2(5) . . . . ?
B9A B4A B5A B10A -37.9(3) . . . . ?
Fe1 B4A B5A B10A 71.5(4) . . . . ?
C2A C1A B6A B10A 99.0(4) . . . . ?
B4A C1A B6A B10A -3.7(5) . . . . ?
B5A C1A B6A B10A -40.3(4) . . . . ?
Fe1 C1A B6A B10A 76.8(4) . . . . ?
B4A C1A B6A C2A -102.7(4) . . . . ?
B5A C1A B6A C2A -139.3(4) . . . . ?
Fe1 C1A B6A C2A -22.1(3) . . . . ?
C2A C1A B6A B11A 35.2(3) . . . . ?
B4A C1A B6A B11A -67.4(4) . . . . ?
B5A C1A B6A B11A -104.0(4) . . . . ?
Fe1 C1A B6A B11A 13.1(5) . . . . ?
C2A C1A B6A B5A 139.3(4) . . . . ?
B4A C1A B6A B5A 36.6(4) . . . . ?
Fe1 C1A B6A B5A 117.1(4) . . . . ?
B7A C2A B6A C1A 102.6(4) . . . . ?
B11A C2A B6A C1A 138.6(4) . . . . ?
Fe1 C2A B6A C1A 22.3(3) . . . . ?
C1A C2A B6A B10A -97.9(4) . . . . ?
B7A C2A B6A B10A 4.7(5) . . . . ?
B11A C2A B6A B10A 40.7(3) . . . . ?
Fe1 C2A B6A B10A -75.6(4) . . . . ?
C1A C2A B6A B11A -138.6(4) . . . . ?
B7A C2A B6A B11A -36.0(3) . . . . ?
Fe1 C2A B6A B11A -116.3(4) . . . . ?
C1A C2A B6A B5A -35.1(3) . . . . ?
B7A C2A B6A B5A 67.5(5) . . . . ?
B11A C2A B6A B5A 103.5(4) . . . . ?
Fe1 C2A B6A B5A -12.8(5) . . . . ?
B9A B5A B6A C1A -96.4(4) . . . . ?
B10A B5A B6A C1A -134.2(4) . . . . ?
B4A B5A B6A C1A -32.6(4) . . . . ?
C1A B5A B6A B10A 134.2(4) . . . . ?
B9A B5A B6A B10A 37.7(4) . . . . ?
B4A B5A B6A B10A 101.6(4) . . . . ?
C1A B5A B6A C2A 34.0(3) . . . . ?
B9A B5A B6A C2A -62.5(5) . . . . ?
B10A B5A B6A C2A -100.2(4) . . . . ?
B4A B5A B6A C2A 1.4(5) . . . . ?
C1A B5A B6A B11A 94.6(4) . . . . ?
B9A B5A B6A B11A -1.8(5) . . . . ?
B10A B5A B6A B11A -39.5(4) . . . . ?
B4A B5A B6A B11A 62.1(5) . . . . ?
C1A C2A B7A B8A 2.0(4) . . . . ?
B11A C2A B7A B8A -101.0(4) . . . . ?
B6A C2A B7A B8A -66.0(4) . . . . ?
Fe1 C2A B7A B8A 53.6(3) . . . . ?
C1A C2A B7A B11A 103.0(4) . . . . ?
B6A C2A B7A B11A 35.0(4) . . . . ?
Fe1 C2A B7A B11A 154.6(3) . . . . ?
C1A C2A B7A B12A 63.5(4) . . . . ?
B11A C2A B7A B12A -39.5(3) . . . . ?
B6A C2A B7A B12A -4.5(4) . . . . ?
Fe1 C2A B7A B12A 115.1(3) . . . . ?
C1A C2A B7A Fe1 -51.6(3) . . . . ?
B11A C2A B7A Fe1 -154.6(3) . . . . ?
B6A C2A B7A Fe1 -119.6(3) . . . . ?
C3A O1A B8A B4A 177.4(4) . . . . ?
C6A O1A B8A B4A 29.5(7) . . . . ?
C3A O1A B8A B7A -29.0(7) . . . . ?
C6A O1A B8A B7A -176.9(4) . . . . ?
C3A O1A B8A B12A 41.3(6) . . . . ?
C6A O1A B8A B12A -106.5(4) . . . . ?
C3A O1A B8A B9A 107.7(5) . . . . ?
C6A O1A B8A B9A -40.1(6) . . . . ?
C3A O1A B8A Fe1 -104.9(4) . . . . ?
C6A O1A B8A Fe1 107.2(4) . . . . ?
C1A B4A B8A O1A 159.2(4) . . . . ?
B9A B4A B8A O1A -102.5(5) . . . . ?
B5A B4A B8A O1A -140.2(4) . . . . ?
Fe1 B4A B8A O1A 107.5(5) . . . . ?
C1A B4A B8A B7A 2.9(5) . . . . ?
B9A B4A B8A B7A 101.2(4) . . . . ?
B5A B4A B8A B7A 63.4(5) . . . . ?
Fe1 B4A B8A B7A -48.8(3) . . . . ?
C1A B4A B8A B12A -62.2(5) . . . . ?
B9A B4A B8A B12A 36.0(4) . . . . ?
B5A B4A B8A B12A -1.7(6) . . . . ?
Fe1 B4A B8A B12A -114.0(4) . . . . ?
C1A B4A B8A B9A -98.3(4) . . . . ?
B5A B4A B8A B9A -37.7(4) . . . . ?
Fe1 B4A B8A B9A -150.0(3) . . . . ?
C1A B4A B8A Fe1 51.7(3) . . . . ?
B9A B4A B8A Fe1 150.0(3) . . . . ?
B5A B4A B8A Fe1 112.3(3) . . . . ?
C2A B7A B8A O1A -159.6(4) . . . . ?
B11A B7A B8A O1A 140.5(4) . . . . ?
B12A B7A B8A O1A 103.1(5) . . . . ?
Fe1 B7A B8A O1A -107.0(4) . . . . ?
C2A B7A B8A B4A -3.1(5) . . . . ?
B11A B7A B8A B4A -63.0(5) . . . . ?
B12A B7A B8A B4A -100.4(4) . . . . ?
Fe1 B7A B8A B4A 49.5(3) . . . . ?
C2A B7A B8A B12A 97.3(4) . . . . ?
B11A B7A B8A B12A 37.3(4) . . . . ?
Fe1 B7A B8A B12A 149.8(3) . . . . ?
C2A B7A B8A B9A 61.5(5) . . . . ?
B11A B7A B8A B9A 1.5(5) . . . . ?
B12A B7A B8A B9A -35.8(4) . . . . ?
Fe1 B7A B8A B9A 114.0(4) . . . . ?
C2A B7A B8A Fe1 -52.5(3) . . . . ?
B11A B7A B8A Fe1 -112.5(3) . . . . ?
B12A B7A B8A Fe1 -149.8(3) . . . . ?
C1A B5A B9A B10A -99.3(4) . . . . ?
B6A B5A B9A B10A -37.0(3) . . . . ?
B4A B5A B9A B10A -138.3(4) . . . . ?
C1A B5A B9A B12A -61.1(4) . . . . ?
B6A B5A B9A B12A 1.2(5) . . . . ?
B10A B5A B9A B12A 38.1(3) . . . . ?
B4A B5A B9A B12A -100.2(4) . . . . ?
C1A B5A B9A B4A 39.1(3) . . . . ?
B6A B5A B9A B4A 101.4(4) . . . . ?
B10A B5A B9A B4A 138.3(4) . . . . ?
C1A B5A B9A B8A 1.7(4) . . . . ?
B6A B5A B9A B8A 64.0(4) . . . . ?
B10A B5A B9A B8A 101.0(4) . . . . ?
B4A B5A B9A B8A -37.3(3) . . . . ?
C1A B4A B9A B5A -39.1(3) . . . . ?
B8A B4A B9A B5A -136.9(4) . . . . ?
Fe1 B4A B9A B5A -105.6(4) . . . . ?
C1A B4A B9A B10A -1.8(4) . . . . ?
B8A B4A B9A B10A -99.6(4) . . . . ?
B5A B4A B9A B10A 37.3(4) . . . . ?
Fe1 B4A B9A B10A -68.3(4) . . . . ?
C1A B4A B9A B12A 61.8(4) . . . . ?
B8A B4A B9A B12A -35.9(3) . . . . ?
B5A B4A B9A B12A 100.9(4) . . . . ?
Fe1 B4A B9A B12A -4.6(4) . . . . ?
C1A B4A B9A B8A 97.8(4) . . . . ?
B5A B4A B9A B8A 136.9(4) . . . . ?
Fe1 B4A B9A B8A 31.3(3) . . . . ?
O1A B8A B9A B5A 153.5(4) . . . . ?
B4A B8A B9A B5A 38.6(3) . . . . ?
B7A B8A B9A B5A -64.4(5) . . . . ?
B12A B8A B9A B5A -100.9(4) . . . . ?
Fe1 B8A B9A B5A 7.0(4) . . . . ?
O1A B8A B9A B10A -143.7(4) . . . . ?
B4A B8A B9A B10A 101.4(4) . . . . ?
B7A B8A B9A B10A -1.6(5) . . . . ?
B12A B8A B9A B10A -38.1(4) . . . . ?
Fe1 B8A B9A B10A 69.8(4) . . . . ?
O1A B8A B9A B12A -105.5(5) . . . . ?
B4A B8A B9A B12A 139.6(4) . . . . ?
B7A B8A B9A B12A 36.5(4) . . . . ?
Fe1 B8A B9A B12A 108.0(4) . . . . ?
O1A B8A B9A B4A 114.9(4) . . . . ?
B7A B8A B9A B4A -103.0(4) . . . . ?
B12A B8A B9A B4A -139.6(4) . . . . ?
Fe1 B8A B9A B4A -31.6(3) . . . . ?
C1A B6A B10A B5A 39.4(3) . . . . ?
C2A B6A B10A B5A 97.7(4) . . . . ?
B11A B6A B10A B5A 136.7(4) . . . . ?
C1A B6A B10A B9A 2.2(5) . . . . ?
C2A B6A B10A B9A 60.6(5) . . . . ?
B11A B6A B10A B9A 99.6(4) . . . . ?
B5A B6A B10A B9A -37.1(3) . . . . ?
C1A B6A B10A B11A -97.4(4) . . . . ?
C2A B6A B10A B11A -39.0(3) . . . . ?
B5A B6A B10A B11A -136.7(4) . . . . ?
C1A B6A B10A B12A -60.9(4) . . . . ?
C2A B6A B10A B12A -2.6(5) . . . . ?
B11A B6A B10A B12A 36.4(3) . . . . ?
B5A B6A B10A B12A -100.3(4) . . . . ?
C1A B5A B10A B6A -39.9(3) . . . . ?
B9A B5A B10A B6A -138.2(4) . . . . ?
B4A B5A B10A B6A -100.5(4) . . . . ?
C1A B5A B10A B9A 98.3(4) . . . . ?
B6A B5A B10A B9A 138.2(4) . . . . ?
B4A B5A B10A B9A 37.7(3) . . . . ?
C1A B5A B10A B11A -1.6(4) . . . . ?
B9A B5A B10A B11A -99.9(4) . . . . ?
B6A B5A B10A B11A 38.3(3) . . . . ?
B4A B5A B10A B11A -62.2(4) . . . . ?
C1A B5A B10A B12A 60.5(4) . . . . ?
B9A B5A B10A B12A -37.9(3) . . . . ?
B6A B5A B10A B12A 100.3(4) . . . . ?
B4A B5A B10A B12A -0.2(5) . . . . ?
B5A B9A B10A B6A 37.6(4) . . . . ?
B12A B9A B10A B6A -99.7(4) . . . . ?
B4A B9A B10A B6A -0.3(5) . . . . ?
B8A B9A B10A B6A -61.8(5) . . . . ?
B12A B9A B10A B5A -137.3(4) . . . . ?
B4A B9A B10A B5A -37.9(4) . . . . ?
B8A B9A B10A B5A -99.4(4) . . . . ?
B5A B9A B10A B11A 100.4(4) . . . . ?
B12A B9A B10A B11A -36.9(4) . . . . ?
B4A B9A B10A B11A 62.5(5) . . . . ?
B8A B9A B10A B11A 1.0(5) . . . . ?
B5A B9A B10A B12A 137.3(4) . . . . ?
B4A B9A B10A B12A 99.5(4) . . . . ?
B8A B9A B10A B12A 37.9(4) . . . . ?
C1A C2A B11A B6A 38.4(3) . . . . ?
B7A C2A B11A B6A 143.8(4) . . . . ?
Fe1 C2A B11A B6A 114.1(4) . . . . ?
C1A C2A B11A B12A -64.0(4) . . . . ?
B7A C2A B11A B12A 41.4(3) . . . . ?
B6A C2A B11A B12A -102.4(4) . . . . ?
Fe1 C2A B11A B12A 11.7(5) . . . . ?
C1A C2A B11A B10A -0.9(4) . . . . ?
B7A C2A B11A B10A 104.5(4) . . . . ?
B6A C2A B11A B10A -39.4(3) . . . . ?
Fe1 C2A B11A B10A 74.7(4) . . . . ?
C1A C2A B11A B7A -105.4(3) . . . . ?
B6A C2A B11A B7A -143.8(4) . . . . ?
Fe1 C2A B11A B7A -29.7(3) . . . . ?
C1A B6A B11A C2A -34.3(3) . . . . ?
B10A B6A B11A C2A -134.4(3) . . . . ?
B5A B6A B11A C2A -95.4(4) . . . . ?
C1A B6A B11A B12A 62.8(4) . . . . ?
B10A B6A B11A B12A -37.3(3) . . . . ?
C2A B6A B11A B12A 97.1(4) . . . . ?
B5A B6A B11A B12A 1.7(5) . . . . ?
C1A B6A B11A B10A 100.1(4) . . . . ?
C2A B6A B11A B10A 134.4(3) . . . . ?
B5A B6A B11A B10A 39.1(3) . . . . ?
C1A B6A B11A B7A -2.3(5) . . . . ?
B10A B6A B11A B7A -102.4(4) . . . . ?
C2A B6A B11A B7A 32.0(3) . . . . ?
B5A B6A B11A B7A -63.4(5) . . . . ?
B6A B10A B11A C2A 40.2(3) . . . . ?
B5A B10A B11A C2A 1.6(4) . . . . ?
B9A B10A B11A C2A -61.0(4) . . . . ?
B12A B10A B11A C2A -98.3(3) . . . . ?
B5A B10A B11A B6A -38.6(3) . . . . ?
B9A B10A B11A B6A -101.2(4) . . . . ?
B12A B10A B11A B6A -138.5(4) . . . . ?
B6A B10A B11A B12A 138.5(4) . . . . ?
B5A B10A B11A B12A 99.9(4) . . . . ?
B9A B10A B11A B12A 37.3(4) . . . . ?
B6A B10A B11A B7A 101.1(4) . . . . ?
B5A B10A B11A B7A 62.4(5) . . . . ?
B9A B10A B11A B7A -0.1(5) . . . . ?
B12A B10A B11A B7A -37.4(4) . . . . ?
B8A B7A B11A C2A 95.1(4) . . . . ?
B12A B7A B11A C2A 133.2(4) . . . . ?
Fe1 B7A B11A C2A 25.4(3) . . . . ?
C2A B7A B11A B6A -33.1(3) . . . . ?
B8A B7A B11A B6A 62.1(5) . . . . ?
B12A B7A B11A B6A 100.1(4) . . . . ?
Fe1 B7A B11A B6A -7.6(5) . . . . ?
C2A B7A B11A B12A -133.2(4) . . . . ?
B8A B7A B11A B12A -38.0(4) . . . . ?
Fe1 B7A B11A B12A -107.7(4) . . . . ?
C2A B7A B11A B10A -96.0(4) . . . . ?
B8A B7A B11A B10A -0.9(5) . . . . ?
B12A B7A B11A B10A 37.2(4) . . . . ?
Fe1 B7A B11A B10A -70.6(5) . . . . ?
C2A B11A B12A B9A 62.3(4) . . . . ?
B6A B11A B12A B9A -1.0(5) . . . . ?
B10A B11A B12A B9A -37.5(3) . . . . ?
B7A B11A B12A B9A 101.9(4) . . . . ?
C2A B11A B12A B10A 99.8(4) . . . . ?
B6A B11A B12A B10A 36.5(3) . . . . ?
B7A B11A B12A B10A 139.5(4) . . . . ?
C2A B11A B12A B8A -1.7(5) . . . . ?
B6A B11A B12A B8A -65.0(5) . . . . ?
B10A B11A B12A B8A -101.6(4) . . . . ?
B7A B11A B12A B8A 37.9(3) . . . . ?
C2A B11A B12A B7A -39.6(3) . . . . ?
B6A B11A B12A B7A -102.9(4) . . . . ?
B10A B11A B12A B7A -139.5(4) . . . . ?
B5A B9A B12A B11A -0.1(5) . . . . ?
B10A B9A B12A B11A 37.8(3) . . . . ?
B4A B9A B12A B11A -64.4(4) . . . . ?
B8A B9A B12A B11A -99.6(4) . . . . ?
B5A B9A B12A B10A -37.9(3) . . . . ?
B4A B9A B12A B10A -102.1(4) . . . . ?
B8A B9A B12A B10A -137.3(4) . . . . ?
B5A B9A B12A B8A 99.5(4) . . . . ?
B10A B9A B12A B8A 137.3(4) . . . . ?
B4A B9A B12A B8A 35.2(3) . . . . ?
B5A B9A B12A B7A 63.8(4) . . . . ?
B10A B9A B12A B7A 101.7(4) . . . . ?
B4A B9A B12A B7A -0.4(4) . . . . ?
B8A B9A B12A B7A -35.6(3) . . . . ?
B6A B10A B12A B11A -36.7(3) . . . . ?
B5A B10A B12A B11A -100.3(4) . . . . ?
B9A B10A B12A B11A -137.9(4) . . . . ?
B6A B10A B12A B9A 101.2(4) . . . . ?
B5A B10A B12A B9A 37.6(3) . . . . ?
B11A B10A B12A B9A 137.9(4) . . . . ?
B6A B10A B12A B8A 62.7(5) . . . . ?
B5A B10A B12A B8A -0.8(5) . . . . ?
B9A B10A B12A B8A -38.5(4) . . . . ?
B11A B10A B12A B8A 99.4(4) . . . . ?
B6A B10A B12A B7A 0.0(5) . . . . ?
B5A B10A B12A B7A -63.5(4) . . . . ?
B9A B10A B12A B7A -101.2(4) . . . . ?
B11A B10A B12A B7A 36.7(3) . . . . ?
O1A B8A B12A B11A -152.8(4) . . . . ?
B4A B8A B12A B11A 65.1(5) . . . . ?
B7A B8A B12A B11A -38.5(3) . . . . ?
B9A B8A B12A B11A 101.6(4) . . . . ?
Fe1 B8A B12A B11A -7.2(5) . . . . ?
O1A B8A B12A B9A 105.6(5) . . . . ?
B4A B8A B12A B9A -36.4(4) . . . . ?
B7A B8A B12A B9A -140.0(4) . . . . ?
Fe1 B8A B12A B9A -108.8(4) . . . . ?
O1A B8A B12A B10A 143.7(4) . . . . ?
B4A B8A B12A B10A 1.6(5) . . . . ?
B7A B8A B12A B10A -102.0(4) . . . . ?
B9A B8A B12A B10A 38.0(3) . . . . ?
Fe1 B8A B12A B10A -70.8(4) . . . . ?
O1A B8A B12A B7A -114.3(5) . . . . ?
B4A B8A B12A B7A 103.6(4) . . . . ?
B9A B8A B12A B7A 140.0(4) . . . . ?
Fe1 B8A B12A B7A 31.2(3) . . . . ?
C2A B7A B12A B11A 39.3(3) . . . . ?
B8A B7A B12A B11A 136.7(4) . . . . ?
Fe1 B7A B12A B11A 105.7(4) . . . . ?
C2A B7A B12A B9A -61.1(4) . . . . ?
B8A B7A B12A B9A 36.3(3) . . . . ?
B11A B7A B12A B9A -100.4(4) . . . . ?
Fe1 B7A B12A B9A 5.3(5) . . . . ?
C2A B7A B12A B10A 2.6(4) . . . . ?
B8A B7A B12A B10A 100.0(4) . . . . ?
B11A B7A B12A B10A -36.7(3) . . . . ?
Fe1 B7A B12A B10A 69.0(4) . . . . ?
C2A B7A B12A B8A -97.4(4) . . . . ?
B11A B7A B12A B8A -136.7(4) . . . . ?
Fe1 B7A B12A B8A -31.0(3) . . . . ?
